data_7221718
loop_
_publ_author_name
'Loukopoulos, Edward'
'Berkoff, Benjamin'
'Griffiths, Kieran'
'Keeble, Victoria'
'Dokorou, Vassiliki N.'
'Tsipis, Athanassios C.'
'Escuer, Albert'
'Kostakis, George E.'

_publ_section_title
;
 Cobalt(ii/iii), nickel(ii) and copper(ii) coordination clusters employing
 a monoanionic Schiff base ligand: synthetic, topological and
 computational mechanistic aspects
;
_journal_issue 35
_journal_name_full CrystEngComm
_journal_page_first 6753
_journal_paper_doi 10.1039/C5CE01294E
_journal_volume 17
_journal_year 2015
_chemical_formula_moiety 'C78 H78 Co4 N12 O14, 2(Cl O4)'
_chemical_formula_sum 'C78 H78 Cl2 Co4 N12 O22'
_chemical_formula_weight 1842.14
_chemical_name_systematic
;
 ?
;
_space_group_crystal_system monoclinic
_space_group_IT_number 14
_space_group_name_Hall '-P 2ybc'
_space_group_name_H-M_alt 'P 1 21/c 1'
_symmetry_space_group_name_Hall '-P 2ybc'
_symmetry_space_group_name_H-M 'P 1 21/c 1'
_atom_sites_solution_hydrogens geom
_atom_sites_solution_primary iterative
_audit_creation_date 2014-05-19
_audit_creation_method
;
Olex2 1.2
(compiled 2014.03.20 svn.r2914 for OlexSys, GUI svn.r4816)
;
_audit_update_record
;
2015-07-24 deposited with the CCDC.
2015-08-03 downloaded from the CCDC.
;
_cell_angle_alpha 90
_cell_angle_beta 109.306(8)
_cell_angle_gamma 90
_cell_formula_units_Z 4
_cell_length_a 23.5066(6)
_cell_length_b 12.3910(3)
_cell_length_c 29.062(2)
_cell_measurement_temperature 150
_cell_volume 7988.9(7)
_computing_molecular_graphics 'Olex2 (Dolomanov et al., 2009)'
_computing_publication_material 'Olex2 (Dolomanov et al., 2009)'
_computing_structure_refinement 'ShelXL (Sheldrick, 2008)'
_computing_structure_solution
;
Superflip (Palatinus & Chapuis, 2007;Palatinus & van der Lee, 2008;
Palatinus et al., 2012)
;
_diffrn_ambient_temperature 150
_diffrn_measured_fraction_theta_full 0.987
_diffrn_measured_fraction_theta_max 0.989
_diffrn_measurement_device_type 2014ncs0285_info
_diffrn_radiation_type MoK\a
_diffrn_radiation_wavelength 0.71075
_diffrn_reflns_av_R_equivalents 0.0793
_diffrn_reflns_av_unetI/netI 0.0695
_diffrn_reflns_laue_measured_fraction_full 0.987
_diffrn_reflns_laue_measured_fraction_max 0.989
_diffrn_reflns_limit_h_max 30
_diffrn_reflns_limit_h_min -30
_diffrn_reflns_limit_k_max 15
_diffrn_reflns_limit_k_min -16
_diffrn_reflns_limit_l_max 37
_diffrn_reflns_limit_l_min -37
_diffrn_reflns_number 90215
_diffrn_reflns_point_group_measured_fraction_full 0.987
_diffrn_reflns_point_group_measured_fraction_max 0.989
_diffrn_reflns_theta_full 25.000
_diffrn_reflns_theta_max 27.485
_diffrn_reflns_theta_min 3.081
_exptl_absorpt_coefficient_mu 0.966
_exptl_absorpt_correction_T_max 1.000
_exptl_absorpt_correction_T_min 0.395
_exptl_absorpt_correction_type multi-scan
_exptl_absorpt_process_details
;
CrysAlisPro, Agilent Technologies,
Version 1.171.37.31 (release 14-01-2014 CrysAlis171 .NET)
(compiled Jan 14 2014,18:38:05)
Empirical absorption correction using spherical harmonics,
 implemented in SCALE3 ABSPACK scaling algorithm.
;
_exptl_crystal_colour orange
_exptl_crystal_colour_primary orange
_exptl_crystal_density_diffrn 1.532
_exptl_crystal_description plate
_exptl_crystal_F_000 3792
_exptl_crystal_size_max 0.14
_exptl_crystal_size_mid 0.04
_exptl_crystal_size_min 0.01
_refine_diff_density_max 1.790
_refine_diff_density_min -1.696
_refine_diff_density_rms 0.108
_refine_ls_extinction_method none
_refine_ls_goodness_of_fit_ref 1.028
_refine_ls_hydrogen_treatment constr
_refine_ls_matrix_type full
_refine_ls_number_parameters 992
_refine_ls_number_reflns 18111
_refine_ls_number_restraints 48
_refine_ls_restrained_S_all 1.026
_refine_ls_R_factor_all 0.0995
_refine_ls_R_factor_gt 0.0690
_refine_ls_shift/su_max 0.001
_refine_ls_shift/su_mean 0.000
_refine_ls_structure_factor_coef Fsqd
_refine_ls_weighting_details 'w=1/[\s^2^(Fo^2^)+(0.1221P)^2^+6.6064P] where P=(Fo^2^+2Fc^2^)/3'
_refine_ls_weighting_scheme calc
_refine_ls_wR_factor_gt 0.1874
_refine_ls_wR_factor_ref 0.2090
_reflns_Friedel_coverage 0.000
_reflns_number_gt 12528
_reflns_number_total 18111
_reflns_threshold_expression 'I > 2\s(I)'
_cod_data_source_file c5ce01294e2.cif
_cod_data_source_block 2014ncs0285
_cod_depositor_comments 'Adding full bibliography for 7221715--7221724.cif.'
_cod_original_cell_volume 7988.8(7)
_cod_database_code 7221718
_shelxl_version_number 2014-1
_shelx_space_group_comment
;
The symmetry employed for this shelxl refinement is uniquely defined
by the following loop, which should always be used as a source of
symmetry information in preference to the above space-group names.
They are only intended as comments.
;
_olex2_refinement_description
;
1. Fixed Uiso
 At 1.2 times of:
  All C(H) groups
 At 1.5 times of:
  All C(H,H,H) groups
2. Rigid bond restraints
 C68, C69, C70, C71, C72, C73
 with sigma for 1-2 distances of 0.01 and sigma for 1-3 distances of 0.01
3. Uiso/Uaniso restraints and constraints
C68 \\sim C69 \\sim C70 \\sim C71 \\sim C72 \\sim C73: within 1.7A with sigma
of 0.04 and sigma for terminal atoms of 0.08
Uiso(C30) = Uiso(C31) = Uiso(C32) = Uiso(C33) = Uiso(C34) = Uiso(C35) =
Uiso(C79) = Uiso(C80) = Uiso(C81) = Uiso(C82) = Uiso(C83) = Uiso(C84)
Uanis(C68) = Uanis(C69) = Uanis(C70) = Uanis(C71) = Uanis(C72) = Uanis(C73)
4. Others
 Fixed Sof: C35(0.5) H35(0.5) C34(0.5) H34(0.5) C33(0.5) H33(0.5) C32(0.5)
 H32(0.5) C31(0.5) H31(0.5) C30(0.5) C79(0.5) C84(0.5) H84(0.5) C83(0.5)
 H83(0.5) C82(0.5) H82(0.5) C81(0.5) H81(0.5) C80(0.5) H80(0.5) O21(0.5)
 O22(0.5) O23(0.5) O24(0.5)
5.a Aromatic/amide H refined with riding coordinates:
 C5(H5), C6(H6), C7(H7), C8(H8), C12(H12), C13(H13), C14(H14), C15(H15),
 C16(H16), C24(H24), C25(H25), C26(H26), C27(H27), C35(H35), C34(H34), C33(H33),
  C32(H32), C31(H31), C41(H41), C42(H42), C43(H43), C46(H46), C49(H49),
 C50(H50), C51(H51), C52(H52), C53(H53), C60(H60), C61(H61), C62(H62), C65(H65),
  C69(H69), C70(H70), C71(H71), C72(H72), C73(H73), C84(H84), C83(H83),
 C82(H82), C81(H81), C80(H80)
5.b Fitted hexagon refined as free rotating group:
 C35(C34,C33,C32,C31,C30), C68(C69,C70,C71,C72,C73), C79(C84,C83,C82,C81,C80)
5.c Idealised Me refined as rotating group:
 C1(H1A,H1B,H1C), C17(H17A,H17B,H17C), C19(H19A,H19B,H19C), C20(H20A,H20B,
 H20C), C36(H36A,H36B,H36C), C37(H37A,H37B,H37C), C39(H39A,H39B,H39C), C54(H54A,
 H54B,H54C), C56(H56A,H56B,H56C), C58(H58A,H58B,H58C), C74(H74A,H74B,H74C),
 C76(H76A,H76B,H76C), C77(H77A,H77B,H77C), C78(H78A,H78B,H78C)
;

loop_
_space_group_symop_operation_xyz
'x, y, z'
'-x, y+1/2, -z+1/2'
'-x, -y, -z'
'x, -y-1/2, z-1/2'

loop_
_atom_site_label
_atom_site_type_symbol
_atom_site_fract_x
_atom_site_fract_y
_atom_site_fract_z
_atom_site_U_iso_or_equiv
_atom_site_adp_type
_atom_site_occupancy
_atom_site_site_symmetry_order
_atom_site_calc_flag
_atom_site_refinement_flags_posn
_atom_site_refinement_flags_adp
_atom_site_refinement_flags_occupancy
_atom_site_disorder_assembly
_atom_site_disorder_group
Co1 Co 0.16110(2) 1.06640(4) 0.46906(2) 0.02946(14) Uani 1 1 d . . . . .
Co2 Co 0.29688(2) 1.06288(4) 0.51502(2) 0.02736(14) Uani 1 1 d . . . . .
Co3 Co 0.24572(3) 1.07445(4) 0.39811(2) 0.02993(14) Uani 1 1 d . . . . .
Co4 Co 0.24207(2) 0.86177(4) 0.44766(2) 0.02471(13) Uani 1 1 d . . . . .
O1 O 0.01685(15) 1.2266(3) 0.34821(12) 0.0452(8) Uani 1 1 d . . . . .
O2 O 0.08948(14) 1.1304(2) 0.42444(11) 0.0366(7) Uani 1 1 d . . . . .
O3 O 0.28259(14) 1.1634(3) 0.56790(12) 0.0379(7) Uani 1 1 d . . . . .
O4 O 0.11309(13) 0.9202(2) 0.48879(11) 0.0333(6) Uani 1 1 d . . . . .
O5 O 0.22491(12) 0.9565(2) 0.50548(10) 0.0266(6) Uani 1 1 d . . . . .
O6 O 0.38308(13) 1.1306(3) 0.53227(12) 0.0362(7) Uani 1 1 d . . . . .
O7 O 0.34942(17) 1.3942(3) 0.40192(14) 0.0513(9) Uani 1 1 d . . . . .
O8 O 0.28837(15) 1.2042(3) 0.39075(12) 0.0409(7) Uani 1 1 d . . . . .
O9 O 0.26267(13) 0.7886(2) 0.39155(10) 0.0315(6) Uani 1 1 d . . . . .
O10 O 0.14828(14) 1.1102(2) 0.33837(11) 0.0358(7) Uani 1 1 d . . . . .
O11 O 0.18176(12) 0.9708(2) 0.40713(10) 0.0285(6) Uani 1 1 d . . . . .
O12 O 0.29127(13) 0.7460(2) 0.49599(11) 0.0344(7) Uani 1 1 d . . . . .
O13 O 0.23182(13) 1.1470(2) 0.46071(11) 0.0316(6) Uani 1 1 d . . . . .
O14 O 0.30319(12) 0.9818(2) 0.45472(10) 0.0290(6) Uani 1 1 d . . . . .
N1 N 0.14783(15) 1.1410(3) 0.52953(13) 0.0303(7) Uani 1 1 d . . . . .
N2 N 0.27126(16) 1.1135(3) 0.64140(14) 0.0391(9) Uani 1 1 d . . . . .
N3 N 0.22435(17) 1.0752(3) 0.65691(13) 0.0368(8) Uani 1 1 d . . . . .
N4 N 0.34151(15) 0.9511(3) 0.57153(13) 0.0319(8) Uani 1 1 d . . . . .
N5 N 0.47884(16) 1.0833(3) 0.58345(15) 0.0415(9) Uani 1 1 d . . . . .
N6 N 0.50169(18) 1.0019(4) 0.61861(18) 0.0533(11) Uani 1 1 d . . . . .
N7 N 0.25948(16) 1.0023(3) 0.33687(13) 0.0312(7) Uani 1 1 d . . . . .
N8 N 0.18512(18) 0.7678(3) 0.26815(13) 0.0376(8) Uani 1 1 d . . . . .
N9 N 0.21223(17) 0.7246(3) 0.31478(13) 0.0339(8) Uani 1 1 d . . . . .
N10 N 0.17063(15) 0.7565(3) 0.43703(13) 0.0304(7) Uani 1 1 d . . . . .
N11 N 0.21381(19) 0.5203(3) 0.51449(16) 0.0428(9) Uani 1 1 d . . . . .
N12 N 0.26618(18) 0.5839(3) 0.52625(15) 0.0373(8) Uani 1 1 d . . . . .
C1 C -0.0221(3) 1.2772(5) 0.3062(2) 0.0543(13) Uani 1 1 d . . . . .
H1A H -0.0145 1.2490 0.2773 0.081 Uiso 1 1 calc GR . . . .
H1B H -0.0149 1.3553 0.3084 0.081 Uiso 1 1 calc GR . . . .
H1C H -0.0640 1.2627 0.3036 0.081 Uiso 1 1 calc GR . . . .
C2 C 0.01564(19) 1.2617(4) 0.39208(17) 0.0357(9) Uani 1 1 d . . . . .
C3 C 0.05708(18) 1.2078(3) 0.43305(16) 0.0306(9) Uani 1 1 d . . . . .
C4 C 0.05964(18) 1.2441(3) 0.48035(16) 0.0309(9) Uani 1 1 d . . . . .
C5 C 0.0211(2) 1.3280(4) 0.48521(17) 0.0353(9) Uani 1 1 d . . . . .
H5 H 0.0227 1.3506 0.5168 0.042 Uiso 1 1 calc R . . . .
C6 C -0.01819(19) 1.3769(4) 0.44519(18) 0.0366(10) Uani 1 1 d . . . . .
H6 H -0.0438 1.4330 0.4491 0.044 Uiso 1 1 calc R . . . .
C7 C -0.0208(2) 1.3440(4) 0.39822(18) 0.0368(10) Uani 1 1 d . . . . .
H7 H -0.0479 1.3787 0.3704 0.044 Uiso 1 1 calc R . . . .
C8 C 0.10316(19) 1.2069(3) 0.52467(16) 0.0319(9) Uani 1 1 d . . . . .
H8 H 0.0989 1.2334 0.5540 0.038 Uiso 1 1 calc R . . . .
C9 C 0.18581(19) 1.1223(3) 0.57803(16) 0.0321(9) Uani 1 1 d . . . . .
C10 C 0.24985(19) 1.1361(4) 0.59278(16) 0.0341(9) Uani 1 1 d . . . . .
C11 C 0.3329(2) 1.0990(5) 0.66994(18) 0.0470(12) Uani 1 1 d . . . . .
C12 C 0.3738(2) 1.1760(6) 0.6663(2) 0.0612(16) Uani 1 1 d . . . . .
H12 H 0.3609 1.2380 0.6463 0.073 Uiso 1 1 calc R . . . .
C13 C 0.4345(3) 1.1600(9) 0.6929(3) 0.085(3) Uani 1 1 d . . . . .
H13 H 0.4634 1.2117 0.6908 0.102 Uiso 1 1 calc R . . . .
C14 C 0.4532(3) 1.0715(9) 0.7218(3) 0.089(3) Uani 1 1 d . . . . .
H14 H 0.4949 1.0623 0.7396 0.107 Uiso 1 1 calc R . . . .
C15 C 0.4122(3) 0.9951(7) 0.7255(2) 0.083(3) Uani 1 1 d . . . . .
H15 H 0.4257 0.9342 0.7461 0.100 Uiso 1 1 calc R . . . .
C16 C 0.3513(2) 1.0069(5) 0.6992(2) 0.0567(15) Uani 1 1 d . . . . .
H16 H 0.3228 0.9540 0.7010 0.068 Uiso 1 1 calc R . . . .
C17 C 0.2262(2) 1.1077(5) 0.70611(17) 0.0464(12) Uani 1 1 d . . . . .
H17A H 0.2617 1.0759 0.7304 0.070 Uiso 1 1 calc GR . . . .
H17B H 0.1896 1.0823 0.7119 0.070 Uiso 1 1 calc GR . . . .
H17C H 0.2284 1.1865 0.7088 0.070 Uiso 1 1 calc GR . . . .
C18 C 0.17224(19) 1.0859(4) 0.61731(16) 0.0331(9) Uani 1 1 d . . . . .
C19 C 0.1132(2) 1.0522(4) 0.62140(18) 0.0396(10) Uani 1 1 d . . . . .
H19A H 0.1181 0.9838 0.6393 0.059 Uiso 1 1 calc GR . . . .
H19B H 0.0837 1.0428 0.5887 0.059 Uiso 1 1 calc GR . . . .
H19C H 0.0988 1.1077 0.6389 0.059 Uiso 1 1 calc GR . . . .
C20 C 0.0499(2) 0.8990(5) 0.4743(2) 0.0452(12) Uani 1 1 d . . . . .
H20A H 0.0352 0.9163 0.5013 0.068 Uiso 1 1 calc GR . . . .
H20B H 0.0425 0.8225 0.4658 0.068 Uiso 1 1 calc GR . . . .
H20C H 0.0288 0.9435 0.4460 0.068 Uiso 1 1 calc GR . . . .
C21 C 0.15041(19) 0.8706(3) 0.52933(16) 0.0317(9) Uani 1 1 d . . . . .
C22 C 0.21185(18) 0.8958(3) 0.53879(14) 0.0280(8) Uani 1 1 d . . . . .
C23 C 0.25572(19) 0.8549(3) 0.58015(15) 0.0313(9) Uani 1 1 d . . . . .
C24 C 0.2364(2) 0.7840(4) 0.61053(16) 0.0382(10) Uani 1 1 d . . . . .
H24 H 0.2653 0.7550 0.6390 0.046 Uiso 1 1 calc R . . . .
C25 C 0.1769(2) 0.7568(4) 0.59934(17) 0.0411(11) Uani 1 1 d . . . . .
H25 H 0.1656 0.7064 0.6194 0.049 Uiso 1 1 calc R . . . .
C26 C 0.1327(2) 0.8013(4) 0.55932(17) 0.0368(10) Uani 1 1 d . . . . .
H26 H 0.0914 0.7844 0.5528 0.044 Uiso 1 1 calc R . . . .
C27 C 0.31952(19) 0.8823(4) 0.59387(16) 0.0337(9) Uani 1 1 d . . . . .
H27 H 0.3466 0.8466 0.6213 0.040 Uiso 1 1 calc R . . . .
C28 C 0.40280(18) 0.9784(4) 0.58610(16) 0.0339(9) Uani 1 1 d . . . . .
C29 C 0.41795(19) 1.0708(4) 0.56392(16) 0.0341(9) Uani 1 1 d . . . . .
C35_a C 0.5105(4) 1.2126(6) 0.5412(2) 0.0539(8) Uiso 0.5 1 d . . P A 1
H35_a H 0.4827 1.1835 0.5123 0.065 Uiso 0.5 1 calc R . P A 1
C34_a C 0.5453(4) 1.3017(6) 0.5388(2) 0.0539(8) Uiso 0.5 1 d G . P A 1
H34_a H 0.5413 1.3334 0.5081 0.065 Uiso 0.5 1 calc R . P A 1
C33_a C 0.5860(3) 1.3444(5) 0.5811(3) 0.0539(8) Uiso 0.5 1 d G . P A 1
H33_a H 0.6097 1.4053 0.5794 0.065 Uiso 0.5 1 calc R . P A 1
C32_a C 0.5918(3) 1.2980(6) 0.6260(2) 0.0539(8) Uiso 0.5 1 d G . P A 1
H32_a H 0.6196 1.3271 0.6550 0.065 Uiso 0.5 1 calc R . P A 1
C31_a C 0.5570(4) 1.2089(6) 0.6285(2) 0.0539(8) Uiso 0.5 1 d G . P A 1
H31_a H 0.5610 1.1772 0.6592 0.065 Uiso 0.5 1 calc R . P A 1
C30_a C 0.5164(4) 1.1662(6) 0.5861(3) 0.0539(8) Uiso 0.5 1 d G . P A 1
C36 C 0.5635(2) 0.9659(8) 0.6315(3) 0.083(2) Uani 1 1 d . . . . .
H36A H 0.5692 0.9282 0.6038 0.125 Uiso 1 1 calc GR . . . .
H36B H 0.5727 0.9168 0.6595 0.125 Uiso 1 1 calc GR . . . .
H36C H 0.5905 1.0284 0.6401 0.125 Uiso 1 1 calc GR . . . .
C37 C 0.4682(3) 0.8370(5) 0.6492(3) 0.0672(17) Uani 1 1 d . . . . .
H37A H 0.4907 0.7859 0.6360 0.101 Uiso 1 1 calc GR . . . .
H37B H 0.4302 0.8039 0.6488 0.101 Uiso 1 1 calc GR . . . .
H37C H 0.4923 0.8557 0.6827 0.101 Uiso 1 1 calc GR . . . .
C38 C 0.4553(2) 0.9362(4) 0.6188(2) 0.0454(12) Uani 1 1 d . . . . .
C39 C 0.3918(4) 1.3586(6) 0.4468(3) 0.077(2) Uani 1 1 d . . . . .
H39A H 0.4327 1.3653 0.4453 0.115 Uiso 1 1 calc GR . . . .
H39B H 0.3837 1.2830 0.4524 0.115 Uiso 1 1 calc GR . . . .
H39C H 0.3881 1.4031 0.4735 0.115 Uiso 1 1 calc GR . . . .
C40 C 0.3463(2) 1.3265(4) 0.36327(19) 0.0411(11) Uani 1 1 d . . . . .
C41 C 0.3744(2) 1.3562(4) 0.3303(2) 0.0492(13) Uani 1 1 d . . . . .
H41 H 0.3962 1.4221 0.3348 0.059 Uiso 1 1 calc R . . . .
C42 C 0.3709(2) 1.2902(5) 0.2906(2) 0.0501(13) Uani 1 1 d . . . . .
H42 H 0.3896 1.3119 0.2676 0.060 Uiso 1 1 calc R . . . .
C43 C 0.3405(2) 1.1937(4) 0.28466(18) 0.0429(11) Uani 1 1 d . . . . .
H43 H 0.3384 1.1490 0.2576 0.052 Uiso 1 1 calc R . . . .
C44 C 0.31214(19) 1.1599(4) 0.31859(17) 0.0362(10) Uani 1 1 d . . . . .
C45 C 0.3136(2) 1.2270(4) 0.35845(17) 0.0366(10) Uani 1 1 d . . . . .
C46 C 0.28674(19) 1.0542(4) 0.31107(17) 0.0343(9) Uani 1 1 d . . . . .
H46 H 0.2901 1.0165 0.2836 0.041 Uiso 1 1 calc R . . . .
C47 C 0.24021(18) 0.8053(3) 0.34710(15) 0.0299(8) Uani 1 1 d . . . . .
C48 C 0.1881(2) 0.6273(3) 0.32704(16) 0.0342(9) Uani 1 1 d . . . . .
C49 C 0.2272(2) 0.5492(4) 0.3536(2) 0.0438(11) Uani 1 1 d . . . . .
H49 H 0.2696 0.5591 0.3625 0.053 Uiso 1 1 calc R . . . .
C50 C 0.2038(3) 0.4556(4) 0.3671(2) 0.0506(13) Uani 1 1 d . . . . .
H50 H 0.2300 0.4012 0.3855 0.061 Uiso 1 1 calc R . . . .
C51 C 0.1416(3) 0.4424(4) 0.3535(2) 0.0518(13) Uani 1 1 d . . . . .
H51 H 0.1255 0.3791 0.3629 0.062 Uiso 1 1 calc R . . . .
C52 C 0.1028(2) 0.5208(4) 0.32628(19) 0.0463(12) Uani 1 1 d . . . . .
H52 H 0.0604 0.5112 0.3168 0.056 Uiso 1 1 calc R . . . .
C53 C 0.1266(2) 0.6132(4) 0.31313(17) 0.0381(10) Uani 1 1 d . . . . .
H53 H 0.1004 0.6672 0.2944 0.046 Uiso 1 1 calc R . . . .
C54 C 0.1864(3) 0.6987(4) 0.22768(18) 0.0481(12) Uani 1 1 d . . . . .
H54A H 0.2282 0.6886 0.2289 0.072 Uiso 1 1 calc GR . . . .
H54B H 0.1632 0.7327 0.1967 0.072 Uiso 1 1 calc GR . . . .
H54C H 0.1687 0.6284 0.2304 0.072 Uiso 1 1 calc GR . . . .
C55 C 0.2026(2) 0.8754(4) 0.27054(16) 0.0349(9) Uani 1 1 d . . . . .
C56 C 0.1828(2) 0.9416(4) 0.22563(18) 0.0470(12) Uani 1 1 d . . . . .
H56A H 0.2088 0.9266 0.2060 0.071 Uiso 1 1 calc GR . . . .
H56B H 0.1856 1.0182 0.2344 0.071 Uiso 1 1 calc GR . . . .
H56C H 0.1410 0.9237 0.2067 0.071 Uiso 1 1 calc GR . . . .
C57 C 0.23512(19) 0.9009(4) 0.31800(16) 0.0316(9) Uani 1 1 d . . . . .
C58 C 0.1355(2) 1.1842(4) 0.2986(2) 0.0476(12) Uani 1 1 d . . . . .
H58A H 0.1300 1.1443 0.2683 0.071 Uiso 1 1 calc GR . . . .
H58B H 0.1692 1.2347 0.3043 0.071 Uiso 1 1 calc GR . . . .
H58C H 0.0987 1.2243 0.2959 0.071 Uiso 1 1 calc GR . . . .
C59 C 0.10980(19) 1.0241(4) 0.33353(16) 0.0335(9) Uani 1 1 d . . . . .
C60 C 0.0559(2) 1.0091(4) 0.29673(16) 0.0388(10) Uani 1 1 d . . . . .
H60 H 0.0425 1.0602 0.2710 0.047 Uiso 1 1 calc R . . . .
C61 C 0.0211(2) 0.9188(4) 0.29740(19) 0.0448(11) Uani 1 1 d . . . . .
H61 H -0.0173 0.9108 0.2731 0.054 Uiso 1 1 calc R . . . .
C62 C 0.0415(2) 0.8410(4) 0.33269(18) 0.0406(11) Uani 1 1 d . . . . .
H62 H 0.0174 0.7791 0.3321 0.049 Uiso 1 1 calc R . . . .
C63 C 0.09795(19) 0.8522(4) 0.36978(16) 0.0334(9) Uani 1 1 d . . . . .
C64 C 0.13091(18) 0.9467(3) 0.37103(15) 0.0292(8) Uani 1 1 d . . . . .
C65 C 0.11789(19) 0.7633(4) 0.40408(17) 0.0342(9) Uani 1 1 d . . . . .
H65 H 0.0902 0.7062 0.4021 0.041 Uiso 1 1 calc R . . . .
C66 C 0.19173(19) 0.6688(3) 0.46874(16) 0.0320(9) Uani 1 1 d . . . . .
C67 C 0.2541(2) 0.6746(3) 0.49736(16) 0.0317(9) Uani 1 1 d . . . . .
C68 C 0.3232(2) 0.5395(4) 0.5529(2) 0.1077(14) Uani 1 1 d . U . . .
C69 C 0.3381(2) 0.4348(4) 0.5439(2) 0.1077(14) Uani 1 1 d G U . . .
H69 H 0.3100 0.3924 0.5196 0.129 Uiso 1 1 calc R . . . .
C70 C 0.3939(2) 0.3920(3) 0.5707(2) 0.1077(14) Uani 1 1 d G U . . .
H70 H 0.4040 0.3205 0.5645 0.129 Uiso 1 1 calc R . . . .
C71 C 0.4349(2) 0.4540(4) 0.6063(2) 0.1077(14) Uani 1 1 d G U . . .
H71 H 0.4731 0.4248 0.6246 0.129 Uiso 1 1 calc R . . . .
C72 C 0.4201(2) 0.5587(4) 0.6152(2) 0.1077(14) Uani 1 1 d G U . . .
H72 H 0.4481 0.6011 0.6396 0.129 Uiso 1 1 calc R . . . .
C73 C 0.3642(2) 0.6014(3) 0.5885(2) 0.1077(14) Uani 1 1 d G U . . .
H73 H 0.3541 0.6730 0.5946 0.129 Uiso 1 1 calc R . . . .
C74 C 0.2038(3) 0.4648(5) 0.5561(2) 0.0611(16) Uani 1 1 d . . . . .
H74A H 0.2372 0.4150 0.5710 0.092 Uiso 1 1 calc GR . . . .
H74B H 0.1659 0.4242 0.5446 0.092 Uiso 1 1 calc GR . . . .
H74C H 0.2016 0.5183 0.5803 0.092 Uiso 1 1 calc GR . . . .
C75 C 0.1681(2) 0.5768(3) 0.48051(19) 0.0382(10) Uani 1 1 d . . . . .
C76 C 0.1055(2) 0.5337(4) 0.4639(3) 0.0560(15) Uani 1 1 d . . . . .
H76A H 0.1067 0.4546 0.4637 0.084 Uiso 1 1 calc GR . . . .
H76B H 0.0840 0.5600 0.4309 0.084 Uiso 1 1 calc GR . . . .
H76C H 0.0846 0.5580 0.4862 0.084 Uiso 1 1 calc GR . . . .
C77 C 0.2261(2) 1.2605(4) 0.46285(19) 0.0423(11) Uani 1 1 d . . . . .
H77A H 0.1881 1.2835 0.4385 0.063 Uiso 1 1 calc GR . . . .
H77B H 0.2599 1.2953 0.4560 0.063 Uiso 1 1 calc GR . . . .
H77C H 0.2264 1.2814 0.4955 0.063 Uiso 1 1 calc GR . . . .
C78 C 0.36098(19) 0.9506(4) 0.45409(19) 0.0408(11) Uani 1 1 d . . . . .
H78A H 0.3836 1.0149 0.4507 0.061 Uiso 1 1 calc GR . . . .
H78B H 0.3565 0.9020 0.4265 0.061 Uiso 1 1 calc GR . . . .
H78C H 0.3828 0.9135 0.4846 0.061 Uiso 1 1 calc GR . . . .
C79_b C 0.5133(4) 1.1712(6) 0.5741(3) 0.0539(8) Uiso 0.5 1 d . . P A 2
C84_b C 0.5113(4) 1.1981(6) 0.5272(2) 0.0539(8) Uiso 0.5 1 d G . P A 2
H84_b H 0.4855 1.1595 0.5000 0.065 Uiso 0.5 1 calc R . P A 2
C83_b C 0.5470(4) 1.2814(6) 0.5199(2) 0.0539(8) Uiso 0.5 1 d G . P A 2
H83_b H 0.5457 1.2998 0.4878 0.065 Uiso 0.5 1 calc R . P A 2
C82_b C 0.5848(3) 1.3379(6) 0.5596(3) 0.0539(8) Uiso 0.5 1 d G . P A 2
H82_b H 0.6092 1.3948 0.5547 0.065 Uiso 0.5 1 calc R . P A 2
C81_b C 0.5868(4) 1.3110(6) 0.6066(2) 0.0539(8) Uiso 0.5 1 d G . P A 2
H81_b H 0.6126 1.3496 0.6337 0.065 Uiso 0.5 1 calc R . P A 2
C80_b C 0.5511(4) 1.2277(7) 0.6138(2) 0.0539(8) Uiso 0.5 1 d G . P A 2
H80_b H 0.5525 1.2093 0.6459 0.065 Uiso 0.5 1 calc R . P A 2
Cl2 Cl 0.35963(10) 0.6655(3) 0.73523(9) 0.1186(10) Uani 1 1 d . . . . .
O19 O 0.3801(4) 0.7162(7) 0.7020(3) 0.140(3) Uani 1 1 d . . . . .
O20 O 0.3946(4) 0.5879(7) 0.7632(3) 0.143(3) Uani 1 1 d . . . . .
O21 O 0.3027(6) 0.6116(12) 0.7059(5) 0.106(4) Uiso 0.5 1 d . . P . .
O22 O 0.3146(8) 0.5531(16) 0.6942(7) 0.143(6) Uiso 0.5 1 d . . P . .
O23 O 0.3330(6) 0.7205(11) 0.7648(5) 0.106(4) Uiso 0.5 1 d . . P . .
O24 O 0.3635(4) 0.7782(8) 0.7674(3) 0.068(2) Uiso 0.5 1 d . . P . .
Cl1 Cl 0.07488(5) 1.36398(9) 0.64371(4) 0.0403(3) Uani 1 1 d . . . . .
O15 O 0.03196(17) 1.3044(3) 0.60536(13) 0.0561(10) Uani 1 1 d . . . . .
O16 O 0.10921(18) 1.4326(3) 0.62307(16) 0.0585(10) Uani 1 1 d . . . . .
O17 O 0.1144(2) 1.2899(3) 0.67656(15) 0.0666(11) Uani 1 1 d . . . . .
O18 O 0.0448(2) 1.4271(3) 0.66930(16) 0.0609(11) Uani 1 1 d . . . . .

loop_
_atom_site_aniso_label
_atom_site_aniso_U_11
_atom_site_aniso_U_22
_atom_site_aniso_U_33
_atom_site_aniso_U_23
_atom_site_aniso_U_13
_atom_site_aniso_U_12
Co1 0.0244(3) 0.0337(3) 0.0280(3) 0.0015(2) 0.0055(2) 0.0004(2)
Co2 0.0216(3) 0.0322(3) 0.0270(3) -0.0010(2) 0.0064(2) -0.0026(2)
Co3 0.0306(3) 0.0300(3) 0.0284(3) 0.0026(2) 0.0088(2) -0.0046(2)
Co4 0.0229(3) 0.0261(3) 0.0242(3) 0.0013(2) 0.0065(2) -0.0028(2)
O1 0.0435(19) 0.051(2) 0.0333(17) 0.0035(15) 0.0026(15) 0.0119(15)
O2 0.0343(16) 0.0396(17) 0.0327(16) 0.0000(13) 0.0068(13) 0.0089(13)
O3 0.0309(16) 0.0434(17) 0.0395(18) -0.0085(14) 0.0117(14) -0.0045(13)
O4 0.0238(14) 0.0361(16) 0.0392(17) 0.0017(13) 0.0096(13) -0.0038(12)
O5 0.0234(13) 0.0301(14) 0.0254(14) 0.0016(11) 0.0069(11) -0.0037(11)
O6 0.0271(15) 0.0426(17) 0.0385(17) -0.0033(14) 0.0103(13) -0.0092(13)
O7 0.051(2) 0.0410(18) 0.056(2) 0.0047(17) 0.0088(18) -0.0132(16)
O8 0.0461(18) 0.0357(16) 0.0447(19) 0.0045(14) 0.0202(16) -0.0085(14)
O9 0.0302(15) 0.0349(15) 0.0267(15) 0.0022(12) 0.0057(12) 0.0039(12)
O10 0.0347(16) 0.0376(16) 0.0317(16) 0.0069(13) 0.0063(13) -0.0016(13)
O11 0.0226(13) 0.0314(14) 0.0284(15) 0.0001(12) 0.0039(12) -0.0038(11)
O12 0.0309(15) 0.0325(15) 0.0374(17) 0.0007(13) 0.0080(13) -0.0038(12)
O13 0.0321(15) 0.0293(14) 0.0327(16) 0.0023(12) 0.0096(13) -0.0028(12)
O14 0.0240(13) 0.0337(15) 0.0296(15) -0.0021(12) 0.0091(12) -0.0025(11)
N1 0.0252(16) 0.0356(18) 0.0277(18) 0.0029(15) 0.0054(14) 0.0003(14)
N2 0.0245(17) 0.057(2) 0.030(2) -0.0026(18) 0.0014(15) 0.0039(17)
N3 0.0314(19) 0.050(2) 0.0253(18) -0.0028(16) 0.0045(15) 0.0054(16)
N4 0.0252(17) 0.0383(19) 0.0289(18) -0.0026(15) 0.0043(14) -0.0002(14)
N5 0.0200(17) 0.057(2) 0.046(2) -0.009(2) 0.0085(16) -0.0068(16)
N6 0.0235(19) 0.064(3) 0.064(3) -0.001(2) 0.0031(19) 0.0063(19)
N7 0.0316(18) 0.0345(18) 0.0264(18) 0.0046(14) 0.0082(15) -0.0005(14)
N8 0.046(2) 0.040(2) 0.0240(18) -0.0002(15) 0.0070(16) -0.0006(17)
N9 0.0361(19) 0.0327(18) 0.0290(19) 0.0015(15) 0.0054(16) -0.0017(15)
N10 0.0298(18) 0.0306(17) 0.0308(18) 0.0022(14) 0.0101(15) -0.0007(14)
N11 0.046(2) 0.0289(19) 0.059(3) 0.0067(18) 0.024(2) -0.0027(16)
N12 0.040(2) 0.0298(18) 0.040(2) 0.0036(16) 0.0110(18) -0.0008(15)
C1 0.047(3) 0.066(3) 0.038(3) 0.004(3) -0.002(2) 0.012(3)
C2 0.028(2) 0.038(2) 0.036(2) 0.0014(19) 0.0039(18) -0.0032(18)
C3 0.0237(19) 0.031(2) 0.035(2) 0.0019(17) 0.0068(17) 0.0019(16)
C4 0.027(2) 0.031(2) 0.035(2) 0.0004(17) 0.0110(17) -0.0037(16)
C5 0.031(2) 0.039(2) 0.037(2) 0.0011(19) 0.0131(19) -0.0014(18)
C6 0.026(2) 0.036(2) 0.045(3) 0.005(2) 0.0085(19) 0.0000(17)
C7 0.027(2) 0.038(2) 0.041(3) 0.0084(19) 0.0050(19) 0.0052(18)
C8 0.034(2) 0.031(2) 0.031(2) -0.0004(17) 0.0107(18) -0.0026(17)
C9 0.029(2) 0.035(2) 0.030(2) -0.0016(17) 0.0062(17) 0.0022(17)
C10 0.031(2) 0.038(2) 0.031(2) -0.0089(18) 0.0076(18) -0.0005(18)
C11 0.028(2) 0.075(3) 0.031(2) -0.016(2) 0.0009(19) 0.012(2)
C12 0.035(3) 0.099(5) 0.048(3) -0.024(3) 0.012(2) -0.005(3)
C13 0.030(3) 0.167(8) 0.054(4) -0.044(5) 0.009(3) -0.011(4)
C14 0.032(3) 0.164(9) 0.058(4) -0.044(5) -0.002(3) 0.023(4)
C15 0.065(4) 0.118(6) 0.050(4) -0.025(4) -0.005(3) 0.049(5)
C16 0.041(3) 0.078(4) 0.042(3) -0.015(3) 0.000(2) 0.023(3)
C17 0.046(3) 0.058(3) 0.030(2) -0.007(2) 0.005(2) 0.001(2)
C18 0.031(2) 0.038(2) 0.027(2) -0.0042(18) 0.0043(17) 0.0040(17)
C19 0.041(3) 0.043(2) 0.036(2) -0.001(2) 0.015(2) -0.001(2)
C20 0.023(2) 0.056(3) 0.057(3) -0.005(2) 0.013(2) -0.007(2)
C21 0.030(2) 0.034(2) 0.032(2) -0.0019(18) 0.0123(18) -0.0052(17)
C22 0.032(2) 0.0287(19) 0.025(2) -0.0014(16) 0.0115(17) -0.0034(16)
C23 0.034(2) 0.030(2) 0.027(2) 0.0025(17) 0.0061(17) -0.0015(17)
C24 0.046(3) 0.042(2) 0.026(2) 0.0054(19) 0.011(2) -0.001(2)
C25 0.048(3) 0.044(3) 0.034(2) 0.002(2) 0.018(2) -0.008(2)
C26 0.038(2) 0.040(2) 0.038(2) -0.0007(19) 0.020(2) -0.0083(19)
C27 0.032(2) 0.040(2) 0.026(2) 0.0022(18) 0.0057(18) 0.0061(18)
C28 0.0219(19) 0.044(2) 0.034(2) -0.0066(19) 0.0063(17) -0.0003(17)
C29 0.0221(19) 0.045(2) 0.032(2) -0.0072(19) 0.0054(17) -0.0025(17)
C36 0.026(3) 0.145(7) 0.073(4) 0.053(5) 0.008(3) 0.004(3)
C37 0.048(3) 0.069(4) 0.078(5) 0.018(3) 0.013(3) 0.020(3)
C38 0.031(2) 0.052(3) 0.047(3) -0.005(2) 0.006(2) 0.005(2)
C39 0.080(5) 0.078(5) 0.053(4) 0.004(3) -0.002(3) -0.021(4)
C40 0.032(2) 0.039(2) 0.047(3) 0.013(2) 0.005(2) -0.0036(19)
C41 0.037(3) 0.047(3) 0.062(3) 0.020(3) 0.014(2) -0.005(2)
C42 0.039(3) 0.061(3) 0.050(3) 0.024(3) 0.014(2) -0.004(2)
C43 0.035(2) 0.054(3) 0.040(3) 0.014(2) 0.014(2) 0.000(2)
C44 0.027(2) 0.041(2) 0.040(2) 0.012(2) 0.0107(19) -0.0002(18)
C45 0.029(2) 0.038(2) 0.040(2) 0.014(2) 0.0078(19) -0.0011(18)
C46 0.030(2) 0.039(2) 0.035(2) 0.0070(19) 0.0121(19) 0.0037(18)
C47 0.028(2) 0.032(2) 0.029(2) -0.0003(17) 0.0091(17) 0.0026(16)
C48 0.038(2) 0.030(2) 0.033(2) -0.0024(17) 0.0101(19) 0.0022(17)
C49 0.038(2) 0.039(2) 0.051(3) 0.007(2) 0.010(2) 0.002(2)
C50 0.054(3) 0.039(3) 0.056(3) 0.012(2) 0.014(3) 0.003(2)
C51 0.060(3) 0.046(3) 0.051(3) -0.002(2) 0.021(3) -0.014(2)
C52 0.039(3) 0.052(3) 0.044(3) -0.006(2) 0.009(2) -0.012(2)
C53 0.033(2) 0.039(2) 0.038(2) 0.002(2) 0.006(2) 0.0014(19)
C54 0.055(3) 0.054(3) 0.033(3) -0.010(2) 0.012(2) -0.005(2)
C55 0.035(2) 0.038(2) 0.031(2) 0.0021(18) 0.0093(19) -0.0009(18)
C56 0.050(3) 0.048(3) 0.037(3) 0.008(2) 0.007(2) -0.003(2)
C57 0.030(2) 0.033(2) 0.031(2) -0.0003(17) 0.0097(18) -0.0002(17)
C58 0.047(3) 0.046(3) 0.047(3) 0.015(2) 0.013(2) 0.006(2)
C59 0.032(2) 0.037(2) 0.029(2) -0.0022(18) 0.0072(18) -0.0006(18)
C60 0.035(2) 0.048(3) 0.028(2) -0.0007(19) 0.0025(18) 0.006(2)
C61 0.034(2) 0.052(3) 0.040(3) -0.005(2) 0.000(2) 0.001(2)
C62 0.027(2) 0.051(3) 0.040(3) -0.008(2) 0.0050(19) -0.0086(19)
C63 0.030(2) 0.038(2) 0.031(2) -0.0017(18) 0.0090(18) -0.0027(17)
C64 0.0230(18) 0.036(2) 0.0245(19) -0.0001(17) 0.0026(16) 0.0013(16)
C65 0.029(2) 0.036(2) 0.038(2) -0.0010(18) 0.0118(19) -0.0053(17)
C66 0.034(2) 0.031(2) 0.033(2) -0.0010(17) 0.0144(18) -0.0020(17)
C67 0.035(2) 0.0269(19) 0.034(2) 0.0012(17) 0.0132(18) 0.0020(17)
C68 0.083(2) 0.0614(18) 0.132(3) -0.0230(19) -0.028(2) 0.0264(16)
C69 0.083(2) 0.0614(18) 0.132(3) -0.0230(19) -0.028(2) 0.0264(16)
C70 0.083(2) 0.0614(18) 0.132(3) -0.0230(19) -0.028(2) 0.0264(16)
C71 0.083(2) 0.0614(18) 0.132(3) -0.0230(19) -0.028(2) 0.0264(16)
C72 0.083(2) 0.0614(18) 0.132(3) -0.0230(19) -0.028(2) 0.0264(16)
C73 0.083(2) 0.0614(18) 0.132(3) -0.0230(19) -0.028(2) 0.0264(16)
C74 0.071(4) 0.057(3) 0.069(4) 0.020(3) 0.042(3) 0.004(3)
C75 0.039(2) 0.028(2) 0.053(3) -0.0001(19) 0.022(2) -0.0041(18)
C76 0.039(3) 0.042(3) 0.093(5) 0.011(3) 0.030(3) -0.004(2)
C77 0.050(3) 0.033(2) 0.042(3) 0.003(2) 0.014(2) -0.001(2)
C78 0.025(2) 0.054(3) 0.045(3) -0.010(2) 0.015(2) -0.0046(19)
Cl2 0.0738(13) 0.189(3) 0.0929(16) 0.0742(18) 0.0271(12) 0.0286(15)
O19 0.157(7) 0.156(7) 0.108(5) 0.042(5) 0.044(5) -0.050(5)
O20 0.137(6) 0.162(7) 0.119(6) 0.073(5) 0.029(5) 0.038(5)
Cl1 0.0416(6) 0.0401(6) 0.0366(6) -0.0017(5) 0.0096(5) 0.0017(5)
O15 0.048(2) 0.074(3) 0.040(2) -0.0076(19) 0.0060(17) -0.0116(19)
O16 0.053(2) 0.061(2) 0.065(3) -0.0017(19) 0.024(2) -0.0121(18)
O17 0.076(3) 0.059(2) 0.047(2) 0.0027(19) -0.004(2) 0.018(2)
O18 0.072(3) 0.056(2) 0.064(3) -0.0047(19) 0.036(2) 0.0098(19)

loop_
_atom_type_symbol
_atom_type_description
_atom_type_scat_dispersion_real
_atom_type_scat_dispersion_imag
_atom_type_scat_source
C C 0.0033 0.0016 'International Tables Vol C Tables 4.2.6.8 and 6.1.1.4'
H H 0.0000 0.0000 'International Tables Vol C Tables 4.2.6.8 and 6.1.1.4'
Cl Cl 0.1484 0.1585 'International Tables Vol C Tables 4.2.6.8 and 6.1.1.4'
Co Co 0.3494 0.9721 'International Tables Vol C Tables 4.2.6.8 and 6.1.1.4'
N N 0.0061 0.0033 'International Tables Vol C Tables 4.2.6.8 and 6.1.1.4'
O O 0.0106 0.0060 'International Tables Vol C Tables 4.2.6.8 and 6.1.1.4'

loop_
_geom_angle_atom_site_label_1
_geom_angle_atom_site_label_2
_geom_angle_atom_site_label_3
_geom_angle
O2 Co1 O4 95.77(12)
O2 Co1 O5 162.33(13)
O2 Co1 O11 92.76(11)
O2 Co1 O13 106.65(13)
O2 Co1 N1 92.50(13)
O4 Co1 O11 92.11(10)
O5 Co1 O4 71.52(10)
O5 Co1 O11 75.95(10)
O5 Co1 N1 98.44(12)
O13 Co1 O4 155.22(11)
O13 Co1 O5 84.24(11)
O13 Co1 O11 76.67(11)
O13 Co1 N1 103.80(13)
N1 Co1 O4 85.26(12)
N1 Co1 O11 174.33(12)
O3 Co2 O6 87.90(12)
O3 Co2 N4 88.77(13)
O5 Co2 O3 98.84(11)
O5 Co2 O6 163.93(12)
O5 Co2 N4 82.15(12)
O6 Co2 N4 83.43(13)
O13 Co2 O3 90.16(12)
O13 Co2 O5 81.70(11)
O13 Co2 O6 113.04(12)
O13 Co2 N4 163.45(12)
O14 Co2 O3 170.75(12)
O14 Co2 O5 82.11(11)
O14 Co2 O6 93.59(11)
O14 Co2 O13 80.85(12)
O14 Co2 N4 100.47(13)
O8 Co3 O11 162.72(13)
O8 Co3 O13 88.59(12)
O8 Co3 O14 108.54(13)
O8 Co3 N7 91.68(14)
O11 Co3 O13 80.29(11)
O11 Co3 O14 82.34(11)
O11 Co3 N7 99.51(12)
O14 Co3 O13 78.66(11)
O14 Co3 N7 101.04(12)
N7 Co3 O13 179.65(13)
O9 Co4 O5 173.42(11)
O9 Co4 O12 90.43(12)
O9 Co4 N10 89.77(13)
O11 Co4 O5 79.52(11)
O11 Co4 O9 97.80(11)
O11 Co4 O12 168.66(11)
O11 Co4 O14 84.61(11)
O11 Co4 N10 87.51(12)
O12 Co4 O5 93.08(11)
O14 Co4 O5 80.44(10)
O14 Co4 O9 93.37(11)
O14 Co4 O12 102.77(12)
O14 Co4 N10 171.84(13)
N10 Co4 O5 96.08(12)
N10 Co4 O12 84.73(13)
C2 O1 C1 117.5(4)
C3 O2 Co1 127.8(3)
C10 O3 Co2 122.5(3)
C20 O4 Co1 128.2(3)
C21 O4 Co1 110.0(2)
C21 O4 C20 118.8(3)
Co1 O5 Co2 94.10(11)
Co1 O5 Co4 104.43(12)
Co2 O5 Co4 95.35(10)
C22 O5 Co1 116.4(2)
C22 O5 Co2 128.9(2)
C22 O5 Co4 113.4(2)
C29 O6 Co2 106.5(3)
C40 O7 C39 112.8(5)
C45 O8 Co3 129.5(3)
C47 O9 Co4 128.4(3)
C59 O10 C58 117.4(4)
Co3 O11 Co1 97.39(11)
Co4 O11 Co1 100.01(11)
Co4 O11 Co3 95.14(11)
C64 O11 Co1 111.0(2)
C64 O11 Co3 122.7(2)
C64 O11 Co4 125.3(3)
C67 O12 Co4 105.8(3)
Co1 O13 Co2 95.09(12)
Co1 O13 Co3 104.83(13)
Co2 O13 Co3 98.81(12)
C77 O13 Co1 113.1(3)
C77 O13 Co2 121.4(3)
C77 O13 Co3 119.7(3)
Co2 O14 Co3 101.03(12)
Co4 O14 Co2 101.24(12)
Co4 O14 Co3 94.08(11)
C78 O14 Co2 118.7(3)
C78 O14 Co3 120.8(3)
C78 O14 Co4 116.6(3)
C8 N1 Co1 121.6(3)
C8 N1 C9 115.6(4)
C9 N1 Co1 122.8(3)
N3 N2 C11 121.8(4)
C10 N2 N3 110.0(3)
C10 N2 C11 125.9(4)
N2 N3 C17 116.5(4)
C18 N3 N2 105.9(3)
C18 N3 C17 121.0(4)
C27 N4 Co2 130.0(3)
C27 N4 C28 123.7(4)
C28 N4 Co2 105.7(3)
N6 N5 C79_b 125.2(5)
C29 N5 N6 108.5(4)
C29 N5 C79_b 126.0(5)
C30_a N5 N6 114.9(5)
C30_a N5 C29 133.8(6)
N5 N6 C36 121.2(5)
C38 N6 N5 108.5(4)
C38 N6 C36 123.5(5)
C46 N7 Co3 121.1(3)
C46 N7 C57 115.3(4)
C57 N7 Co3 123.3(3)
N9 N8 C54 115.5(4)
C55 N8 N9 106.7(3)
C55 N8 C54 121.2(4)
N8 N9 C48 118.3(4)
C47 N9 N8 110.0(3)
C47 N9 C48 125.6(4)
C65 N10 Co4 127.0(3)
C65 N10 C66 125.4(4)
C66 N10 Co4 107.3(3)
N12 N11 C74 115.2(4)
C75 N11 N12 107.5(3)
C75 N11 C74 121.5(4)
N11 N12 C68 120.5(4)
C67 N12 N11 108.8(4)
C67 N12 C68 128.1(5)
O1 C1 H1A 109.5
O1 C1 H1B 109.5
O1 C1 H1C 109.5
H1A C1 H1B 109.5
H1A C1 H1C 109.5
H1B C1 H1C 109.5
O1 C2 C3 114.3(4)
O1 C2 C7 124.4(4)
C7 C2 C3 121.2(4)
O2 C3 C2 117.7(4)
O2 C3 C4 125.2(4)
C4 C3 C2 117.0(4)
C3 C4 C8 123.7(4)
C5 C4 C3 120.1(4)
C5 C4 C8 115.9(4)
C4 C5 H5 119.5
C6 C5 C4 121.1(4)
C6 C5 H5 119.5
C5 C6 H6 120.1
C5 C6 C7 119.9(4)
C7 C6 H6 120.1
C2 C7 C6 120.6(4)
C2 C7 H7 119.7
C6 C7 H7 119.7
N1 C8 C4 127.7(4)
N1 C8 H8 116.2
C4 C8 H8 116.2
N1 C9 C10 122.2(4)
C18 C9 N1 130.1(4)
C18 C9 C10 107.6(4)
O3 C10 N2 124.2(4)
O3 C10 C9 129.7(4)
N2 C10 C9 106.1(4)
C12 C11 N2 117.9(5)
C12 C11 C16 121.7(5)
C16 C11 N2 120.3(5)
C11 C12 H12 121.0
C11 C12 C13 118.0(7)
C13 C12 H12 121.0
C12 C13 H13 119.4
C14 C13 C12 121.3(8)
C14 C13 H13 119.4
C13 C14 H14 119.7
C13 C14 C15 120.5(6)
C15 C14 H14 119.7
C14 C15 H15 119.9
C14 C15 C16 120.3(8)
C16 C15 H15 119.9
C11 C16 H16 120.9
C15 C16 C11 118.2(7)
C15 C16 H16 120.9
N3 C17 H17A 109.5
N3 C17 H17B 109.5
N3 C17 H17C 109.5
H17A C17 H17B 109.5
H17A C17 H17C 109.5
H17B C17 H17C 109.5
N3 C18 C19 119.9(4)
C9 C18 N3 110.0(4)
C9 C18 C19 130.0(4)
C18 C19 H19A 109.5
C18 C19 H19B 109.5
C18 C19 H19C 109.5
H19A C19 H19B 109.5
H19A C19 H19C 109.5
H19B C19 H19C 109.5
O4 C20 H20A 109.5
O4 C20 H20B 109.5
O4 C20 H20C 109.5
H20A C20 H20B 109.5
H20A C20 H20C 109.5
H20B C20 H20C 109.5
O4 C21 C22 113.2(3)
O4 C21 C26 125.7(4)
C26 C21 C22 121.1(4)
O5 C22 C21 116.6(4)
O5 C22 C23 123.1(4)
C23 C22 C21 120.3(4)
C22 C23 C24 117.6(4)
C22 C23 C27 123.5(4)
C24 C23 C27 118.9(4)
C23 C24 H24 119.5
C25 C24 C23 121.0(4)
C25 C24 H24 119.5
C24 C25 H25 119.2
C24 C25 C26 121.5(4)
C26 C25 H25 119.2
C21 C26 C25 118.4(4)
C21 C26 H26 120.8
C25 C26 H26 120.8
N4 C27 C23 124.6(4)
N4 C27 H27 117.7
C23 C27 H27 117.7
N4 C28 C29 116.4(4)
C38 C28 N4 135.2(4)
C38 C28 C29 108.4(4)
O6 C29 N5 125.5(4)
O6 C29 C28 127.7(4)
N5 C29 C28 106.8(4)
C34_a C35_a H35_a 120.0
C34_a C35_a C30_a 120.0
C30_a C35_a H35_a 120.0
C35_a C34_a H34_a 120.0
C35_a C34_a C33_a 120.0
C33_a C34_a H34_a 120.0
C34_a C33_a H33_a 120.0
C32_a C33_a C34_a 120.0
C32_a C33_a H33_a 120.0
C33_a C32_a H32_a 120.0
C33_a C32_a C31_a 120.0
C31_a C32_a H32_a 120.0
C32_a C31_a H31_a 120.0
C30_a C31_a C32_a 120.0
C30_a C31_a H31_a 120.0
N5 C30_a C35_a 113.8(5)
N5 C30_a C31_a 126.1(5)
C31_a C30_a C35_a 120.0
N6 C36 H36A 109.5
N6 C36 H36B 109.5
N6 C36 H36C 109.5
H36A C36 H36B 109.5
H36A C36 H36C 109.5
H36B C36 H36C 109.5
H37A C37 H37B 109.5
H37A C37 H37C 109.5
H37B C37 H37C 109.5
C38 C37 H37A 109.5
C38 C37 H37B 109.5
C38 C37 H37C 109.5
N6 C38 C28 107.8(5)
N6 C38 C37 119.4(5)
C28 C38 C37 132.8(5)
O7 C39 H39A 109.5
O7 C39 H39B 109.5
O7 C39 H39C 109.5
H39A C39 H39B 109.5
H39A C39 H39C 109.5
H39B C39 H39C 109.5
O7 C40 C45 118.9(4)
C41 C40 O7 119.4(4)
C41 C40 C45 121.7(5)
C40 C41 H41 119.8
C40 C41 C42 120.5(5)
C42 C41 H41 119.8
C41 C42 H42 120.1
C43 C42 C41 119.9(5)
C43 C42 H42 120.1
C42 C43 H43 119.6
C42 C43 C44 120.9(5)
C44 C43 H43 119.6
C43 C44 C46 115.6(5)
C45 C44 C43 120.2(4)
C45 C44 C46 124.0(4)
O8 C45 C40 118.4(4)
O8 C45 C44 124.8(4)
C44 C45 C40 116.8(4)
N7 C46 C44 128.7(4)
N7 C46 H46 115.7
C44 C46 H46 115.7
O9 C47 N9 122.0(4)
O9 C47 C57 132.4(4)
N9 C47 C57 105.6(4)
C49 C48 N9 119.0(4)
C53 C48 N9 120.0(4)
C53 C48 C49 121.0(4)
C48 C49 H49 120.4
C48 C49 C50 119.1(5)
C50 C49 H49 120.4
C49 C50 H50 120.2
C51 C50 C49 119.6(5)
C51 C50 H50 120.2
C50 C51 H51 119.7
C52 C51 C50 120.7(5)
C52 C51 H51 119.7
C51 C52 H52 120.4
C53 C52 C51 119.2(5)
C53 C52 H52 120.4
C48 C53 C52 120.4(4)
C48 C53 H53 119.8
C52 C53 H53 119.8
N8 C54 H54A 109.5
N8 C54 H54B 109.5
N8 C54 H54C 109.5
H54A C54 H54B 109.5
H54A C54 H54C 109.5
H54B C54 H54C 109.5
N8 C55 C56 119.1(4)
C57 C55 N8 109.2(4)
C57 C55 C56 131.7(4)
C55 C56 H56A 109.5
C55 C56 H56B 109.5
C55 C56 H56C 109.5
H56A C56 H56B 109.5
H56A C56 H56C 109.5
H56B C56 H56C 109.5
N7 C57 C47 124.0(4)
C55 C57 N7 127.8(4)
C55 C57 C47 108.1(4)
O10 C58 H58A 109.5
O10 C58 H58B 109.5
O10 C58 H58C 109.5
H58A C58 H58B 109.5
H58A C58 H58C 109.5
H58B C58 H58C 109.5
O10 C59 C64 113.3(4)
C60 C59 O10 126.2(4)
C60 C59 C64 120.5(4)
C59 C60 H60 120.2
C59 C60 C61 119.5(4)
C61 C60 H60 120.2
C60 C61 H61 119.5
C62 C61 C60 120.9(5)
C62 C61 H61 119.5
C61 C62 H62 119.7
C61 C62 C63 120.6(4)
C63 C62 H62 119.7
C62 C63 C65 117.1(4)
C64 C63 C62 118.4(4)
C64 C63 C65 124.5(4)
O11 C64 C59 116.6(4)
O11 C64 C63 123.5(4)
C63 C64 C59 119.9(4)
N10 C65 C63 124.7(4)
N10 C65 H65 117.7
C63 C65 H65 117.7
N10 C66 C67 114.5(4)
C75 C66 N10 136.7(4)
C75 C66 C67 108.8(4)
O12 C67 N12 126.2(4)
O12 C67 C66 127.5(4)
N12 C67 C66 106.2(4)
C69 C68 N12 120.7(3)
C69 C68 C73 120.0
C73 C68 N12 119.3(3)
C68 C69 H69 120.0
C68 C69 C70 120.0
C70 C69 H69 120.0
C69 C70 H70 120.0
C71 C70 C69 120.0
C71 C70 H70 120.0
C70 C71 H71 120.0
C70 C71 C72 120.0
C72 C71 H71 120.0
C71 C72 H72 120.0
C71 C72 C73 120.0
C73 C72 H72 120.0
C68 C73 H73 120.0
C72 C73 C68 120.0
C72 C73 H73 120.0
N11 C74 H74A 109.5
N11 C74 H74B 109.5
N11 C74 H74C 109.5
H74A C74 H74B 109.5
H74A C74 H74C 109.5
H74B C74 H74C 109.5
N11 C75 C76 120.1(4)
C66 C75 N11 108.5(4)
C66 C75 C76 131.4(5)
C75 C76 H76A 109.5
C75 C76 H76B 109.5
C75 C76 H76C 109.5
H76A C76 H76B 109.5
H76A C76 H76C 109.5
H76B C76 H76C 109.5
O13 C77 H77A 109.5
O13 C77 H77B 109.5
O13 C77 H77C 109.5
H77A C77 H77B 109.5
H77A C77 H77C 109.5
H77B C77 H77C 109.5
O14 C78 H78A 109.5
O14 C78 H78B 109.5
O14 C78 H78C 109.5
H78A C78 H78B 109.5
H78A C78 H78C 109.5
H78B C78 H78C 109.5
C84_b C79_b N5 121.9(5)
C84_b C79_b C80_b 120.0
C80_b C79_b N5 118.0(5)
C79_b C84_b H84_b 120.0
C83_b C84_b C79_b 120.0
C83_b C84_b H84_b 120.0
C84_b C83_b H83_b 120.0
C82_b C83_b C84_b 120.0
C82_b C83_b H83_b 120.0
C83_b C82_b H82_b 120.0
C83_b C82_b C81_b 120.0
C81_b C82_b H82_b 120.0
C82_b C81_b H81_b 120.0
C80_b C81_b C82_b 120.0
C80_b C81_b H81_b 120.0
C79_b C80_b H80_b 120.0
C81_b C80_b C79_b 120.0
C81_b C80_b H80_b 120.0
O19 Cl2 O21 105.1(6)
O19 Cl2 O22 98.4(7)
O19 Cl2 O23 123.1(8)
O19 Cl2 O24 92.6(5)
O20 Cl2 O19 117.8(6)
O20 Cl2 O21 106.2(7)
O20 Cl2 O22 87.6(8)
O20 Cl2 O23 106.5(7)
O20 Cl2 O24 110.5(6)
O21 Cl2 O22 26.7(7)
O21 Cl2 O24 124.8(7)
O23 Cl2 O21 94.1(9)
O23 Cl2 O22 118.2(9)
O23 Cl2 O24 36.6(6)
O24 Cl2 O22 151.4(7)
O22 O21 Cl2 104.4(19)
O21 O22 Cl2 48.9(15)
O24 O23 Cl2 86.6(11)
O23 O24 Cl2 56.8(9)
O16 Cl1 O15 109.2(2)
O17 Cl1 O15 108.9(3)
O17 Cl1 O16 109.3(3)
O18 Cl1 O15 110.3(3)
O18 Cl1 O16 109.9(2)
O18 Cl1 O17 109.4(3)

loop_
_geom_bond_atom_site_label_1
_geom_bond_atom_site_label_2
_geom_bond_distance
Co1 O2 1.924(3)
Co1 O4 2.305(3)
Co1 O5 2.043(3)
Co1 O11 2.335(3)
Co1 O13 2.022(3)
Co1 N1 2.098(4)
Co2 O3 2.089(3)
Co2 O5 2.090(3)
Co2 O6 2.095(3)
Co2 O13 2.079(3)
Co2 O14 2.067(3)
Co2 N4 2.139(4)
Co3 O8 1.944(3)
Co3 O11 2.059(3)
Co3 O13 2.149(3)
Co3 O14 2.093(3)
Co3 N7 2.110(4)
Co4 O5 2.194(3)
Co4 O9 2.058(3)
Co4 O11 2.030(3)
Co4 O12 2.072(3)
Co4 O14 2.031(3)
Co4 N10 2.068(3)
O1 C1 1.409(6)
O1 C2 1.356(6)
O2 C3 1.299(5)
O3 C10 1.264(5)
O4 C20 1.427(5)
O4 C21 1.361(5)
O5 C22 1.339(5)
O6 C29 1.253(5)
O7 C39 1.424(8)
O7 C40 1.385(7)
O8 C45 1.296(5)
O9 C47 1.241(5)
O10 C58 1.427(6)
O10 C59 1.375(5)
O11 C64 1.338(5)
O12 C67 1.253(5)
O13 C77 1.416(5)
O14 C78 1.418(5)
N1 C8 1.300(5)
N1 C9 1.416(5)
N2 N3 1.404(5)
N2 C10 1.363(6)
N2 C11 1.423(6)
N3 C17 1.473(6)
N3 C18 1.382(6)
N4 C27 1.280(6)
N4 C28 1.402(5)
N5 N6 1.409(6)
N5 C29 1.363(5)
N5 C30_a 1.340(7)
N5 C79_b 1.437(7)
N6 C36 1.446(7)
N6 C38 1.361(7)
N7 C46 1.306(5)
N7 C57 1.414(6)
N8 N9 1.400(5)
N8 C54 1.464(6)
N8 C55 1.389(6)
N9 C47 1.381(5)
N9 C48 1.426(6)
N10 C65 1.295(6)
N10 C66 1.404(5)
N11 N12 1.405(5)
N11 C74 1.476(7)
N11 C75 1.385(6)
N12 C67 1.375(6)
N12 C68 1.419(5)
C1 H1A 0.9800
C1 H1B 0.9800
C1 H1C 0.9800
C2 C3 1.431(6)
C2 C7 1.380(6)
C3 C4 1.429(6)
C4 C5 1.416(6)
C4 C8 1.431(6)
C5 H5 0.9500
C5 C6 1.365(6)
C6 H6 0.9500
C6 C7 1.406(7)
C7 H7 0.9500
C8 H8 0.9500
C9 C10 1.433(6)
C9 C18 1.360(6)
C11 C12 1.382(9)
C11 C16 1.404(9)
C12 H12 0.9500
C12 C13 1.394(9)
C13 H13 0.9500
C13 C14 1.364(13)
C14 H14 0.9500
C14 C15 1.381(13)
C15 H15 0.9500
C15 C16 1.391(8)
C16 H16 0.9500
C17 H17A 0.9800
C17 H17B 0.9800
C17 H17C 0.9800
C18 C19 1.492(6)
C19 H19A 0.9800
C19 H19B 0.9800
C19 H19C 0.9800
C20 H20A 0.9800
C20 H20B 0.9800
C20 H20C 0.9800
C21 C22 1.413(6)
C21 C26 1.382(6)
C22 C23 1.395(6)
C23 C24 1.422(6)
C23 C27 1.459(6)
C24 H24 0.9500
C24 C25 1.369(7)
C25 H25 0.9500
C25 C26 1.392(7)
C26 H26 0.9500
C27 H27 0.9500
C28 C29 1.416(7)
C28 C38 1.387(6)
C35_a H35_a 0.9500
C35_a C34_a 1.3900
C35_a C30_a 1.3900
C34_a H34_a 0.9500
C34_a C33_a 1.3900
C33_a H33_a 0.9500
C33_a C32_a 1.3900
C32_a H32_a 0.9500
C32_a C31_a 1.3900
C31_a H31_a 0.9500
C31_a C30_a 1.3900
C36 H36A 0.9800
C36 H36B 0.9800
C36 H36C 0.9800
C37 H37A 0.9800
C37 H37B 0.9800
C37 H37C 0.9800
C37 C38 1.485(8)
C39 H39A 0.9800
C39 H39B 0.9800
C39 H39C 0.9800
C40 C41 1.380(7)
C40 C45 1.435(6)
C41 H41 0.9500
C41 C42 1.397(8)
C42 H42 0.9500
C42 C43 1.375(7)
C43 H43 0.9500
C43 C44 1.424(6)
C44 C45 1.418(7)
C44 C46 1.426(6)
C46 H46 0.9500
C47 C57 1.437(6)
C48 C49 1.382(6)
C48 C53 1.377(6)
C49 H49 0.9500
C49 C50 1.395(7)
C50 H50 0.9500
C50 C51 1.392(8)
C51 H51 0.9500
C51 C52 1.386(8)
C52 H52 0.9500
C52 C53 1.382(7)
C53 H53 0.9500
C54 H54A 0.9800
C54 H54B 0.9800
C54 H54C 0.9800
C55 C56 1.480(6)
C55 C57 1.374(6)
C56 H56A 0.9800
C56 H56B 0.9800
C56 H56C 0.9800
C58 H58A 0.9800
C58 H58B 0.9800
C58 H58C 0.9800
C59 C60 1.374(6)
C59 C64 1.413(6)
C60 H60 0.9500
C60 C61 1.389(7)
C61 H61 0.9500
C61 C62 1.374(7)
C62 H62 0.9500
C62 C63 1.413(6)
C63 C64 1.397(6)
C63 C65 1.456(6)
C65 H65 0.9500
C66 C67 1.428(6)
C66 C75 1.362(6)
C68 C69 1.3900
C68 C73 1.3900
C69 H69 0.9500
C69 C70 1.3900
C70 H70 0.9500
C70 C71 1.3900
C71 H71 0.9500
C71 C72 1.3900
C72 H72 0.9500
C72 C73 1.3900
C73 H73 0.9500
C74 H74A 0.9800
C74 H74B 0.9800
C74 H74C 0.9800
C75 C76 1.487(7)
C76 H76A 0.9800
C76 H76B 0.9800
C76 H76C 0.9800
C77 H77A 0.9800
C77 H77B 0.9800
C77 H77C 0.9800
C78 H78A 0.9800
C78 H78B 0.9800
C78 H78C 0.9800
C79_b C84_b 1.3900
C79_b C80_b 1.3900
C84_b H84_b 0.9500
C84_b C83_b 1.3900
C83_b H83_b 0.9500
C83_b C82_b 1.3900
C82_b H82_b 0.9500
C82_b C81_b 1.3900
C81_b H81_b 0.9500
C81_b C80_b 1.3900
C80_b H80_b 0.9500
Cl2 O19 1.368(7)
Cl2 O20 1.348(7)
Cl2 O21 1.487(15)
Cl2 O22 1.91(2)
Cl2 O23 1.397(13)
Cl2 O24 1.667(10)
O21 O22 0.884(19)
O23 O24 0.997(14)
Cl1 O15 1.436(4)
Cl1 O16 1.433(4)
Cl1 O17 1.425(4)
Cl1 O18 1.419(4)

loop_
_geom_torsion_atom_site_label_1
_geom_torsion_atom_site_label_2
_geom_torsion_atom_site_label_3
_geom_torsion_atom_site_label_4
_geom_torsion
Co1 O2 C3 C2 163.8(3)
Co1 O2 C3 C4 -15.9(6)
Co1 O4 C21 C22 -19.8(4)
Co1 O4 C21 C26 160.7(4)
Co1 O5 C22 C21 31.9(4)
Co1 O5 C22 C23 -150.4(3)
Co1 O11 C64 C59 88.6(4)
Co1 O11 C64 C63 -89.4(4)
Co1 N1 C8 C4 -4.0(6)
Co1 N1 C9 C10 54.0(5)
Co1 N1 C9 C18 -122.9(4)
Co2 O3 C10 N2 110.5(4)
Co2 O3 C10 C9 -69.6(6)
Co2 O5 C22 C21 152.0(3)
Co2 O5 C22 C23 -30.3(5)
Co2 O6 C29 N5 176.7(4)
Co2 O6 C29 C28 -3.0(5)
Co2 N4 C27 C23 8.8(6)
Co2 N4 C28 C29 4.1(4)
Co2 N4 C28 C38 -176.5(5)
Co3 O8 C45 C40 -175.5(3)
Co3 O8 C45 C44 3.5(7)
Co3 O11 C64 C59 -25.6(5)
Co3 O11 C64 C63 156.4(3)
Co3 N7 C46 C44 1.6(6)
Co3 N7 C57 C47 -49.7(5)
Co3 N7 C57 C55 129.3(4)
Co4 O5 C22 C21 -89.3(4)
Co4 O5 C22 C23 88.4(4)
Co4 O9 C47 N9 -121.2(4)
Co4 O9 C47 C57 57.5(6)
Co4 O11 C64 C59 -151.4(3)
Co4 O11 C64 C63 30.6(5)
Co4 O12 C67 N12 -177.2(4)
Co4 O12 C67 C66 4.7(5)
Co4 N10 C65 C63 -4.1(6)
Co4 N10 C66 C67 -1.5(4)
Co4 N10 C66 C75 177.7(5)
O1 C2 C3 O2 -2.1(6)
O1 C2 C3 C4 177.6(4)
O1 C2 C7 C6 -178.6(4)
O2 C3 C4 C5 -178.7(4)
O2 C3 C4 C8 6.9(7)
O4 C21 C22 O5 -4.9(5)
O4 C21 C22 C23 177.4(4)
O4 C21 C26 C25 179.6(4)
O5 C22 C23 C24 -174.7(4)
O5 C22 C23 C27 6.1(7)
O7 C40 C41 C42 -178.8(5)
O7 C40 C45 O8 -0.3(6)
O7 C40 C45 C44 -179.4(4)
O9 C47 C57 N7 2.8(7)
O9 C47 C57 C55 -176.4(4)
O10 C59 C60 C61 -178.5(4)
O10 C59 C64 O11 4.8(5)
O10 C59 C64 C63 -177.1(4)
N1 C9 C10 O3 -1.1(7)
N1 C9 C10 N2 178.8(4)
N1 C9 C18 N3 177.1(4)
N1 C9 C18 C19 1.4(8)
N2 N3 C18 C9 3.7(5)
N2 N3 C18 C19 180.0(4)
N2 C11 C12 C13 -177.7(5)
N2 C11 C16 C15 178.5(5)
N3 N2 C10 O3 -174.0(4)
N3 N2 C10 C9 6.1(5)
N3 N2 C11 C12 -149.9(4)
N3 N2 C11 C16 32.5(7)
N4 C28 C29 O6 -0.9(7)
N4 C28 C29 N5 179.3(4)
N4 C28 C38 N6 -177.2(5)
N4 C28 C38 C37 6.2(10)
N5 N6 C38 C28 -3.3(6)
N5 N6 C38 C37 173.9(5)
N5 C79_b C84_b C83_b -177.8(8)
N5 C79_b C80_b C81_b 177.9(8)
N6 N5 C29 O6 178.5(4)
N6 N5 C29 C28 -1.8(5)
N6 N5 C30_a C35_a 147.8(4)
N6 N5 C30_a C31_a -34.4(8)
N6 N5 C79_b C84_b 131.5(6)
N6 N5 C79_b C80_b -46.3(8)
N8 N9 C47 O9 173.3(4)
N8 N9 C47 C57 -5.8(4)
N8 N9 C48 C49 139.4(4)
N8 N9 C48 C53 -41.6(6)
N8 C55 C57 N7 -177.5(4)
N8 C55 C57 C47 1.6(5)
N9 N8 C55 C56 177.3(4)
N9 N8 C55 C57 -5.1(5)
N9 C47 C57 N7 -178.3(4)
N9 C47 C57 C55 2.5(5)
N9 C48 C49 C50 177.8(5)
N9 C48 C53 C52 -177.8(4)
N10 C66 C67 O12 -2.4(6)
N10 C66 C67 N12 179.2(3)
N10 C66 C75 N11 178.3(5)
N10 C66 C75 C76 -2.6(9)
N11 N12 C67 O12 -175.6(4)
N11 N12 C67 C66 2.8(5)
N11 N12 C68 C69 39.1(7)
N11 N12 C68 C73 -140.3(4)
N12 N11 C75 C66 4.1(5)
N12 N11 C75 C76 -175.0(4)
N12 C68 C69 C70 -179.4(7)
N12 C68 C73 C72 179.4(7)
C1 O1 C2 C3 -179.0(4)
C1 O1 C2 C7 -0.5(7)
C2 C3 C4 C5 1.6(6)
C2 C3 C4 C8 -172.8(4)
C3 C2 C7 C6 -0.2(7)
C3 C4 C5 C6 -1.1(6)
C3 C4 C8 N1 3.7(7)
C4 C5 C6 C7 0.0(6)
C5 C4 C8 N1 -170.9(4)
C5 C6 C7 C2 0.7(7)
C7 C2 C3 O2 179.3(4)
C7 C2 C3 C4 -1.0(6)
C8 N1 C9 C10 -127.0(4)
C8 N1 C9 C18 56.2(6)
C8 C4 C5 C6 173.7(4)
C9 N1 C8 C4 177.0(4)
C10 N2 N3 C17 -144.0(4)
C10 N2 N3 C18 -6.2(5)
C10 N2 C11 C12 49.3(7)
C10 N2 C11 C16 -128.3(5)
C10 C9 C18 N3 -0.1(5)
C10 C9 C18 C19 -175.8(4)
C11 N2 N3 C17 52.5(6)
C11 N2 N3 C18 -169.7(4)
C11 N2 C10 O3 -11.2(8)
C11 N2 C10 C9 168.8(5)
C11 C12 C13 C14 -0.3(9)
C12 C11 C16 C15 1.0(8)
C12 C13 C14 C15 0.0(10)
C13 C14 C15 C16 0.9(10)
C14 C15 C16 C11 -1.3(9)
C16 C11 C12 C13 -0.2(8)
C17 N3 C18 C9 139.2(4)
C17 N3 C18 C19 -44.6(6)
C18 C9 C10 O3 176.4(4)
C18 C9 C10 N2 -3.7(5)
C20 O4 C21 C22 178.2(4)
C20 O4 C21 C26 -1.3(6)
C21 C22 C23 C24 2.9(6)
C21 C22 C23 C27 -176.3(4)
C22 C21 C26 C25 0.1(7)
C22 C23 C24 C25 0.2(7)
C22 C23 C27 N4 4.5(7)
C23 C24 C25 C26 -3.2(7)
C24 C23 C27 N4 -174.6(4)
C24 C25 C26 C21 3.0(7)
C26 C21 C22 O5 174.6(4)
C26 C21 C22 C23 -3.1(6)
C27 N4 C28 C29 -167.5(4)
C27 N4 C28 C38 11.9(8)
C27 C23 C24 C25 179.4(4)
C28 N4 C27 C23 178.3(4)
C29 N5 N6 C36 155.1(6)
C29 N5 N6 C38 3.2(5)
C29 N5 C30_a C35_a -54.1(9)
C29 N5 C30_a C31_a 123.7(7)
C29 N5 C79_b C84_b -56.1(8)
C29 N5 C79_b C80_b 126.1(6)
C29 C28 C38 N6 2.2(6)
C29 C28 C38 C37 -174.4(6)
C35_a C34_a C33_a C32_a 0.0
C34_a C35_a C30_a N5 178.0(8)
C34_a C35_a C30_a C31_a 0.0
C34_a C33_a C32_a C31_a 0.0
C33_a C32_a C31_a C30_a 0.0
C32_a C31_a C30_a N5 -177.7(9)
C32_a C31_a C30_a C35_a 0.0
C30_a N5 N6 C36 -41.3(8)
C30_a N5 N6 C38 166.7(6)
C30_a N5 C29 O6 19.3(9)
C30_a N5 C29 C28 -160.9(6)
C30_a N5 C79_b C84_b 174(4)
C30_a N5 C79_b C80_b -4(3)
C30_a C35_a C34_a C33_a 0.0
C36 N6 C38 C28 -154.4(6)
C36 N6 C38 C37 22.7(9)
C38 C28 C29 O6 179.5(4)
C38 C28 C29 N5 -0.2(5)
C39 O7 C40 C41 -102.7(6)
C39 O7 C40 C45 77.5(6)
C40 C41 C42 C43 -1.4(8)
C41 C40 C45 O8 180.0(4)
C41 C40 C45 C44 0.9(7)
C41 C42 C43 C44 0.1(8)
C42 C43 C44 C45 1.7(7)
C42 C43 C44 C46 -174.5(4)
C43 C44 C45 O8 178.9(4)
C43 C44 C45 C40 -2.1(6)
C43 C44 C46 N7 178.5(4)
C45 C40 C41 C42 0.9(8)
C45 C44 C46 N7 2.4(7)
C46 N7 C57 C47 136.5(4)
C46 N7 C57 C55 -44.5(6)
C46 C44 C45 O8 -5.3(7)
C46 C44 C45 C40 173.8(4)
C47 N9 C48 C49 -70.8(6)
C47 N9 C48 C53 108.1(5)
C48 N9 C47 O9 21.5(6)
C48 N9 C47 C57 -157.6(4)
C48 C49 C50 C51 0.2(8)
C49 C48 C53 C52 1.1(7)
C49 C50 C51 C52 0.6(8)
C50 C51 C52 C53 -0.6(8)
C51 C52 C53 C48 -0.3(7)
C53 C48 C49 C50 -1.1(7)
C54 N8 N9 C47 144.6(4)
C54 N8 N9 C48 -61.3(5)
C54 N8 C55 C56 42.5(6)
C54 N8 C55 C57 -140.0(4)
C55 N8 N9 C47 6.8(5)
C55 N8 N9 C48 161.0(4)
C56 C55 C57 N7 -0.4(8)
C56 C55 C57 C47 178.8(5)
C57 N7 C46 C44 175.5(4)
C58 O10 C59 C60 -8.8(6)
C58 O10 C59 C64 170.7(4)
C59 C60 C61 C62 -4.0(7)
C60 C59 C64 O11 -175.7(4)
C60 C59 C64 C63 2.5(6)
C60 C61 C62 C63 1.3(7)
C61 C62 C63 C64 3.2(7)
C61 C62 C63 C65 -176.4(4)
C62 C63 C64 O11 173.0(4)
C62 C63 C64 C59 -5.0(6)
C62 C63 C65 N10 173.0(4)
C64 C59 C60 C61 2.0(7)
C64 C63 C65 N10 -6.5(7)
C65 N10 C66 C67 172.2(4)
C65 N10 C66 C75 -8.6(8)
C65 C63 C64 O11 -7.4(7)
C65 C63 C64 C59 174.6(4)
C66 N10 C65 C63 -176.5(4)
C67 N12 C68 C69 -120.9(5)
C67 N12 C68 C73 59.7(7)
C67 C66 C75 N11 -2.4(5)
C67 C66 C75 C76 176.6(5)
C68 N12 C67 O12 -13.8(7)
C68 N12 C67 C66 164.6(5)
C68 C69 C70 C71 0.0
C69 C68 C73 C72 0.0
C69 C70 C71 C72 0.0
C70 C71 C72 C73 0.0
C71 C72 C73 C68 0.0
C73 C68 C69 C70 0.0
C74 N11 N12 C67 -143.3(4)
C74 N11 N12 C68 53.2(6)
C74 N11 C75 C66 140.0(5)
C74 N11 C75 C76 -39.1(7)
C75 N11 N12 C67 -4.3(5)
C75 N11 N12 C68 -167.8(5)
C75 C66 C67 O12 178.2(4)
C75 C66 C67 N12 -0.3(5)
C79_b N5 N6 C36 -31.3(9)
C79_b N5 N6 C38 176.7(6)
C79_b N5 C29 O6 5.0(8)
C79_b N5 C29 C28 -175.3(5)
C79_b N5 C30_a C35_a 6(3)
C79_b N5 C30_a C31_a -177(4)
C79_b C84_b C83_b C82_b 0.0
C84_b C79_b C80_b C81_b 0.0
C84_b C83_b C82_b C81_b 0.0
C83_b C82_b C81_b C80_b 0.0
C82_b C81_b C80_b C79_b 0.0
C80_b C79_b C84_b C83_b 0.0
O19 Cl2 O21 O22 78.2(19)
O19 Cl2 O23 O24 -38.4(13)
O19 Cl2 O24 O23 148.6(11)
O20 Cl2 O21 O22 -47.3(19)
O20 Cl2 O23 O24 102.3(10)
O20 Cl2 O24 O23 -90.4(12)
O21 Cl2 O23 O24 -149.4(11)
O21 Cl2 O24 O23 38.1(13)
O22 Cl2 O23 O24 -161.5(10)
O22 Cl2 O24 O23 35.8(18)
O23 Cl2 O21 O22 -155.9(19)
O24 Cl2 O21 O22 -177.5(16)
